data_4079616
loop_
_publ_author_name
'Kaplan, Hilan Z.'
'Li, Bo'
'Byers, Jeffery A.'

_publ_section_title
;
 Synthesis and Characterization of a Bis(imino)-N-heterocyclic Carbene
 Analogue to Bis(imino)pyridine Iron Complexes
;
_journal_issue 21
_journal_name_full Organometallics
_journal_page_first 7343
_journal_paper_doi 10.1021/om300885d
_journal_volume 31
_journal_year 2012
_chemical_formula_moiety 'C32 H44 Cl2 Fe N4, 1.5(CH2Cl2), 0.5(C5H12)'
_chemical_formula_sum 'C36 H53 Cl5 Fe N4'
_chemical_formula_weight 774.92
_chemical_name_systematic
; 
 ? 
;
_space_group_IT_number 15
_symmetry_cell_setting monoclinic
_symmetry_space_group_name_Hall '-C 2yc'
_symmetry_space_group_name_H-M 'C 1 2/c 1'
_atom_sites_solution_hydrogens geom
_atom_sites_solution_primary direct
_atom_sites_solution_secondary difmap
_audit_creation_method SHELXL-97
_cell_angle_alpha 90.00
_cell_angle_beta 107.621(4)
_cell_angle_gamma 90.00
_cell_formula_units_Z 8
_cell_length_a 33.015(2)
_cell_length_b 14.7148(10)
_cell_length_c 17.6141(12)
_cell_measurement_reflns_used 9385
_cell_measurement_temperature 100(2)
_cell_measurement_theta_max 28.23
_cell_measurement_theta_min 2.38
_cell_volume 8155.6(9)
_computing_cell_refinement 'SAINT (Bruker, 2010)'
_computing_data_collection 'APEX2 (Bruker, 2010)'
_computing_data_reduction 'SAINT (Bruker, 2010)'
_computing_molecular_graphics 'Bruker SHELXTL'
_computing_publication_material 'Bruker SHELXTL'
_computing_structure_refinement 'SHELXL-97 (Sheldrick, 2008)'
_computing_structure_solution 'SHELXS-97 (Sheldrick, 2008)'
_diffrn_ambient_temperature 100(2)
_diffrn_measured_fraction_theta_full 0.989
_diffrn_measured_fraction_theta_max 0.989
_diffrn_measurement_device_type 'Bruker Kappa DUO CCD diffractometer'
_diffrn_measurement_method '\f and \w scans'
_diffrn_radiation_monochromator graphite
_diffrn_radiation_source 'fine-focus sealed tube'
_diffrn_radiation_type MoK\a
_diffrn_radiation_wavelength 0.71073
_diffrn_reflns_av_R_equivalents 0.0428
_diffrn_reflns_av_sigmaI/netI 0.0293
_diffrn_reflns_limit_h_max 43
_diffrn_reflns_limit_h_min -43
_diffrn_reflns_limit_k_max 19
_diffrn_reflns_limit_k_min -19
_diffrn_reflns_limit_l_max 23
_diffrn_reflns_limit_l_min -23
_diffrn_reflns_number 89297
_diffrn_reflns_theta_full 28.25
_diffrn_reflns_theta_max 28.25
_diffrn_reflns_theta_min 1.29
_exptl_absorpt_coefficient_mu 0.726
_exptl_absorpt_correction_T_max 0.9577
_exptl_absorpt_correction_T_min 0.8989
_exptl_absorpt_correction_type multi-scan
_exptl_absorpt_process_details
;
Sheldrick, G.M. (2008). SADABS v2008/1. Bruker AXS Inc. Madison, WI USA.
;
_exptl_crystal_colour yellow
_exptl_crystal_density_diffrn 1.262
_exptl_crystal_density_meas ?
_exptl_crystal_density_method none
_exptl_crystal_description block
_exptl_crystal_F_000 3264
_exptl_crystal_size_max 0.15
_exptl_crystal_size_mid 0.10
_exptl_crystal_size_min 0.06
_refine_diff_density_max 1.199
_refine_diff_density_min -2.332
_refine_diff_density_rms 0.074
_refine_ls_extinction_coef na
_refine_ls_extinction_method none
_refine_ls_goodness_of_fit_ref 1.022
_refine_ls_hydrogen_treatment constr
_refine_ls_matrix_type full
_refine_ls_number_parameters 426
_refine_ls_number_reflns 9983
_refine_ls_number_restraints 7
_refine_ls_restrained_S_all 1.022
_refine_ls_R_factor_all 0.0679
_refine_ls_R_factor_gt 0.0498
_refine_ls_shift/su_max 0.001
_refine_ls_shift/su_mean 0.000
_refine_ls_structure_factor_coef Fsqd
_refine_ls_weighting_details 'calc w=1/[\s^2^(Fo^2^)+(0.0583P)^2^+25.4472P] where P=(Fo^2^+2Fc^2^)/3'
_refine_ls_weighting_scheme calc
_refine_ls_wR_factor_gt 0.1229
_refine_ls_wR_factor_ref 0.1354
_reflns_number_gt 7847
_reflns_number_total 9983
_reflns_threshold_expression >2sigma(I)
_cod_data_source_file om300885d_si_002.cif
_cod_data_source_block C32H44Cl2FeN4
_cod_depositor_comments
;
The following automatic conversions were performed:

'_symmetry_cell_setting' value 'Monoclinic' changed to 'monoclinic'
according to /home/saulius/struct/CIF-dictionaries/cif_core.dic
dictionary named 'cif_core.dic' version 2.4.2 from 2011-04-26.

Automatic conversion script
Id: cif_fix_values 1891 2012-01-12 08:04:46Z andrius 

The following automatic conversions were performed:

'_exptl_crystal_density_meas' value 'not measured' was changed to '?'
- the value is perceived as not measured.

Automatic conversion script
Id: cif_fix_values 3008 2015-01-20 13:52:24Z robertas 
;
_cod_original_cell_volume 8155.7(10)
_cod_original_sg_symbol_H-M C2/c
_cod_database_code 4079616

loop_
_symmetry_equiv_pos_as_xyz
'x, y, z'
'-x, y, -z+1/2'
'x+1/2, y+1/2, z'
'-x+1/2, y+1/2, -z+1/2'
'-x, -y, -z'
'x, -y, z-1/2'
'-x+1/2, -y+1/2, -z'
'x+1/2, -y+1/2, z-1/2'

loop_
_atom_site_label
_atom_site_type_symbol
_atom_site_fract_x
_atom_site_fract_y
_atom_site_fract_z
_atom_site_U_iso_or_equiv
_atom_site_adp_type
_atom_site_occupancy
_atom_site_symmetry_multiplicity
_atom_site_calc_flag
_atom_site_refinement_flags
_atom_site_disorder_assembly
_atom_site_disorder_group
Fe1 Fe 0.244155(10) 0.62396(2) 0.179126(18) 0.01893(9) Uani 1 1 d . . .
Cl1 Cl 0.19300(2) 0.52006(5) 0.15847(5) 0.04212(18) Uani 1 1 d . . .
Cl2 Cl 0.305677(18) 0.57402(4) 0.16510(3) 0.02401(13) Uani 1 1 d . . .
N1 N 0.22174(6) 0.80519(13) 0.21469(11) 0.0191(4) Uani 1 1 d . . .
N2 N 0.20151(6) 0.81038(14) 0.08815(11) 0.0216(4) Uani 1 1 d . . .
N3 N 0.25527(5) 0.68847(13) 0.29358(10) 0.0169(4) Uani 1 1 d . . .
N4 N 0.11972(6) 0.77655(15) 0.00643(12) 0.0266(4) Uani 1 1 d . . .
C1 C 0.22105(7) 0.75516(16) 0.14880(12) 0.0190(4) Uani 1 1 d . . .
C2 C 0.20243(7) 0.88967(16) 0.19451(15) 0.0250(5) Uani 1 1 d . . .
H2 H 0.1990 0.9358 0.2298 0.030 Uiso 1 1 calc R . .
C3 C 0.18967(7) 0.89203(17) 0.11464(15) 0.0255(5) Uani 1 1 d . . .
H3 H 0.1752 0.9407 0.0822 0.031 Uiso 1 1 calc R . .
C4 C 0.24039(7) 0.76860(15) 0.29172(13) 0.0186(4) Uani 1 1 d . . .
C5 C 0.23987(8) 0.82801(17) 0.35963(14) 0.0256(5) Uani 1 1 d . . .
H5A H 0.2535 0.7964 0.4098 0.038 Uiso 1 1 calc R . .
H5B H 0.2104 0.8425 0.3563 0.038 Uiso 1 1 calc R . .
H5C H 0.2554 0.8843 0.3575 0.038 Uiso 1 1 calc R . .
C6 C 0.27719(7) 0.64856(15) 0.36989(12) 0.0176(4) Uani 1 1 d . . .
C7 C 0.32127(7) 0.65940(15) 0.39917(12) 0.0192(4) Uani 1 1 d . . .
C8 C 0.34197(7) 0.62390(16) 0.47463(13) 0.0221(5) Uani 1 1 d . . .
H8 H 0.3718 0.6319 0.4968 0.027 Uiso 1 1 calc R . .
C9 C 0.31980(8) 0.57741(16) 0.51756(13) 0.0238(5) Uani 1 1 d . . .
H9 H 0.3343 0.5543 0.5690 0.029 Uiso 1 1 calc R . .
C10 C 0.27651(8) 0.56450(16) 0.48573(13) 0.0228(5) Uani 1 1 d . . .
H10 H 0.2617 0.5310 0.5151 0.027 Uiso 1 1 calc R . .
C11 C 0.25407(7) 0.59961(16) 0.41125(13) 0.0203(4) Uani 1 1 d . . .
C12 C 0.34662(7) 0.70949(17) 0.35294(14) 0.0229(5) Uani 1 1 d . . .
H12 H 0.3273 0.7206 0.2979 0.027 Uiso 1 1 calc R . .
C13 C 0.36187(9) 0.80177(18) 0.39059(19) 0.0351(6) Uani 1 1 d . . .
H13A H 0.3374 0.8372 0.3944 0.053 Uiso 1 1 calc R . .
H13B H 0.3761 0.8345 0.3575 0.053 Uiso 1 1 calc R . .
H13C H 0.3818 0.7927 0.4440 0.053 Uiso 1 1 calc R . .
C14 C 0.38383(8) 0.65222(19) 0.34580(15) 0.0285(5) Uani 1 1 d . . .
H14A H 0.3733 0.5935 0.3215 0.043 Uiso 1 1 calc R . .
H14B H 0.4039 0.6422 0.3989 0.043 Uiso 1 1 calc R . .
H14C H 0.3982 0.6841 0.3124 0.043 Uiso 1 1 calc R . .
C15 C 0.20642(7) 0.58414(18) 0.37761(14) 0.0261(5) Uani 1 1 d . . .
H15 H 0.1965 0.6123 0.3234 0.031 Uiso 1 1 calc R . .
C16 C 0.19608(9) 0.4827(2) 0.36904(19) 0.0417(7) Uani 1 1 d . . .
H16A H 0.2115 0.4544 0.3356 0.063 Uiso 1 1 calc R . .
H16B H 0.1655 0.4745 0.3442 0.063 Uiso 1 1 calc R . .
H16C H 0.2047 0.4541 0.4218 0.063 Uiso 1 1 calc R . .
C17 C 0.18238(8) 0.6295(2) 0.42961(16) 0.0368(6) Uani 1 1 d . . .
H17A H 0.1892 0.6945 0.4347 0.055 Uiso 1 1 calc R . .
H17B H 0.1909 0.6014 0.4825 0.055 Uiso 1 1 calc R . .
H17C H 0.1517 0.6216 0.4048 0.055 Uiso 1 1 calc R . .
C18 C 0.19169(7) 0.78443(18) 0.00507(13) 0.0240(5) Uani 1 1 d . . .
H18A H 0.2085 0.7298 0.0012 0.029 Uiso 1 1 calc R . .
H18B H 0.2005 0.8341 -0.0245 0.029 Uiso 1 1 calc R . .
C19 C 0.14489(7) 0.76435(16) -0.03419(13) 0.0233(5) Uani 1 1 d . . .
C20 C 0.13429(8) 0.7326(2) -0.11865(15) 0.0318(6) Uani 1 1 d . . .
H20A H 0.1037 0.7213 -0.1397 0.048 Uiso 1 1 calc R . .
H20B H 0.1498 0.6764 -0.1207 0.048 Uiso 1 1 calc R . .
H20C H 0.1424 0.7795 -0.1508 0.048 Uiso 1 1 calc R . .
C21 C 0.07526(7) 0.76000(19) -0.02542(14) 0.0268(5) Uani 1 1 d . A .
C22 C 0.05929(8) 0.6769(2) -0.00899(17) 0.0333(6) Uani 1 1 d . . .
C23 C 0.01523(9) 0.6654(2) -0.0339(2) 0.0467(8) Uani 1 1 d . . .
H23 H 0.0035 0.6093 -0.0241 0.056 Uiso 1 1 calc R . .
C24 C -0.01159(8) 0.7339(2) -0.0725(2) 0.0447(7) Uani 1 1 d . . .
H24 H -0.0415 0.7244 -0.0892 0.054 Uiso 1 1 calc R . .
C25 C 0.00462(8) 0.8155(2) -0.08700(17) 0.0380(6) Uani 1 1 d . A .
H25 H -0.0142 0.8623 -0.1135 0.046 Uiso 1 1 calc R . .
C26 C 0.04834(8) 0.8309(2) -0.06347(17) 0.0378(6) Uani 1 1 d . . .
C27 C 0.08851(9) 0.6007(2) 0.0337(2) 0.0396(7) Uani 1 1 d . . .
H27A H 0.1172 0.6276 0.0593 0.048 Uiso 1 1 calc R . .
C28 C 0.09315(16) 0.5291(3) -0.0255(3) 0.0701(12) Uani 1 1 d . . .
H28A H 0.1025 0.5581 -0.0674 0.105 Uiso 1 1 calc R . .
H28B H 0.0657 0.4992 -0.0494 0.105 Uiso 1 1 calc R . .
H28C H 0.1142 0.4838 0.0022 0.105 Uiso 1 1 calc R . .
C29 C 0.07410(11) 0.5558(3) 0.0981(2) 0.0501(8) Uani 1 1 d . . .
H29A H 0.0714 0.6017 0.1366 0.075 Uiso 1 1 calc R . .
H29B H 0.0950 0.5100 0.1253 0.075 Uiso 1 1 calc R . .
H29C H 0.0465 0.5264 0.0742 0.075 Uiso 1 1 calc R . .
C30 C 0.06544(15) 0.9317(4) -0.0656(4) 0.0286(14) Uani 0.527(11) 1 d PD A 1
H30 H 0.0937 0.9351 -0.0236 0.034 Uiso 0.527(11) 1 calc PR A 1
C31 C 0.0385(3) 1.0082(5) -0.0485(5) 0.054(2) Uani 0.527(11) 1 d PD A 1
H31A H 0.0526 1.0666 -0.0500 0.080 Uiso 0.527(11) 1 calc PR A 1
H31B H 0.0351 0.9995 0.0044 0.080 Uiso 0.527(11) 1 calc PR A 1
H31C H 0.0105 1.0080 -0.0888 0.080 Uiso 0.527(11) 1 calc PR A 1
C32 C 0.0736(2) 0.9461(5) -0.1442(4) 0.054(2) Uani 0.527(11) 1 d PD A 1
H32A H 0.0842 1.0079 -0.1464 0.080 Uiso 0.527(11) 1 calc PR A 1
H32B H 0.0471 0.9375 -0.1876 0.080 Uiso 0.527(11) 1 calc PR A 1
H32C H 0.0948 0.9021 -0.1498 0.080 Uiso 0.527(11) 1 calc PR A 1
C30X C 0.0661(2) 0.9091(6) -0.0952(5) 0.0341(18) Uiso 0.473(11) 1 d PD A 2
H30X H 0.0978 0.9036 -0.0783 0.041 Uiso 0.473(11) 1 calc PR A 2
C31X C 0.0542(4) 0.9902(8) -0.0548(6) 0.062(3) Uiso 0.473(11) 1 d PD A 2
H31D H 0.0644 0.9816 0.0031 0.092 Uiso 0.473(11) 1 calc PR A 2
H31E H 0.0233 0.9972 -0.0721 0.092 Uiso 0.473(11) 1 calc PR A 2
H31F H 0.0673 1.0449 -0.0690 0.092 Uiso 0.473(11) 1 calc PR A 2
C32X C 0.0503(3) 0.9231(7) -0.1841(5) 0.063(3) Uiso 0.473(11) 1 d PD A 2
H32D H 0.0581 0.8704 -0.2109 0.095 Uiso 0.473(11) 1 calc PR A 2
H32E H 0.0633 0.9780 -0.1981 0.095 Uiso 0.473(11) 1 calc PR A 2
H32F H 0.0194 0.9300 -0.2013 0.095 Uiso 0.473(11) 1 calc PR A 2
C1S C 0.09553(13) 0.8031(3) 0.1732(2) 0.0576(8) Uani 1 1 d . . .
H1S1 H 0.1118 0.7945 0.1349 0.069 Uiso 1 1 calc R B 1
H1S2 H 0.0685 0.7690 0.1531 0.069 Uiso 1 1 calc R B 1
Cl1S Cl 0.08469(6) 0.91703(9) 0.17933(16) 0.0822(7) Uani 0.897(6) 1 d PD C 1
Cl2S Cl 0.12480(4) 0.7601(2) 0.26646(13) 0.0886(8) Uani 0.897(6) 1 d PD C 1
Cl1T Cl 0.1269(3) 0.7310(7) 0.2373(8) 0.047(3) Uiso 0.103(6) 1 d PD C 2
Cl2T Cl 0.1004(5) 0.9069(9) 0.2250(11) 0.074(4) Uiso 0.103(6) 1 d PD C 2
C2S C 0.0000 0.3570(4) 0.2500 0.0576(8) Uani 1 2 d S . .
H2SA H 0.0098 0.3174 0.2975 0.069 Uiso 0.50 1 calc PR . .
H2SB H -0.0098 0.3174 0.2025 0.069 Uiso 0.50 1 calc PR . .
Cl3S Cl 0.04306(5) 0.42319(10) 0.24240(7) 0.0932(4) Uani 1 1 d . . .
C3S C 0.0000 0.7276(5) 0.2500 0.0781(18) Uiso 0.728(10) 2 d SPD . 1
H3S1 H -0.0198 0.7676 0.2669 0.094 Uiso 0.364(5) 1 calc PR . 1
H3S2 H 0.0198 0.7676 0.2331 0.094 Uiso 0.364(5) 1 calc PR . 1
C4S C 0.0237(2) 0.6799(5) 0.3166(4) 0.090(2) Uiso 0.728(10) 1 d PD . 1
H4SA H 0.0459 0.6461 0.3012 0.108 Uiso 0.728(10) 1 calc PR . 1
H4SB H 0.0047 0.6341 0.3290 0.108 Uiso 0.728(10) 1 calc PR . 1
C5S C 0.0440(2) 0.7271(5) 0.3880(4) 0.118(2) Uiso 0.728(10) 1 d PD . 1
H5SA H 0.0593 0.6837 0.4288 0.176 Uiso 0.728(10) 1 calc PR . 1
H5SB H 0.0226 0.7589 0.4063 0.176 Uiso 0.728(10) 1 calc PR . 1
H5SC H 0.0640 0.7713 0.3782 0.176 Uiso 0.728(10) 1 calc PR . 1
C3T C 0.0000 0.7276(5) 0.2500 0.0781(18) Uiso 0.272(10) 2 d SPD . 2
H3T1 H 0.0212 0.6874 0.2375 0.094 Uiso 0.136(5) 1 calc PR . 2
H3T2 H -0.0212 0.6874 0.2625 0.094 Uiso 0.136(5) 1 calc PR . 2
C4T C 0.0212(4) 0.7737(9) 0.3204(7) 0.052(4) Uiso 0.272(10) 1 d PD . 2
H4T1 H 0.0411 0.8169 0.3073 0.063 Uiso 0.272(10) 1 calc PR . 2
H4T2 H -0.0003 0.8107 0.3352 0.063 Uiso 0.272(10) 1 calc PR . 2
C5T C 0.0440(2) 0.7271(5) 0.3880(4) 0.118(2) Uiso 0.272(10) 1 d PD . 2
H5T1 H 0.0566 0.7705 0.4308 0.176 Uiso 0.272(10) 1 calc PR . 2
H5T2 H 0.0666 0.6918 0.3763 0.176 Uiso 0.272(10) 1 calc PR . 2
H5T3 H 0.0249 0.6859 0.4046 0.176 Uiso 0.272(10) 1 calc PR . 2

loop_
_atom_site_aniso_label
_atom_site_aniso_U_11
_atom_site_aniso_U_22
_atom_site_aniso_U_33
_atom_site_aniso_U_23
_atom_site_aniso_U_13
_atom_site_aniso_U_12
Fe1 0.02175(16) 0.01679(17) 0.01629(15) -0.00065(12) 0.00280(11) 0.00116(12)
Cl1 0.0281(3) 0.0261(3) 0.0667(5) -0.0128(3) 0.0061(3) -0.0067(3)
Cl2 0.0277(3) 0.0241(3) 0.0222(2) -0.0018(2) 0.0105(2) 0.0017(2)
N1 0.0197(9) 0.0146(9) 0.0216(9) 0.0026(7) 0.0039(7) 0.0010(7)
N2 0.0172(8) 0.0226(10) 0.0227(9) 0.0076(8) 0.0026(7) -0.0014(7)
N3 0.0165(8) 0.0154(9) 0.0174(8) 0.0009(7) 0.0030(6) -0.0010(7)
N4 0.0188(9) 0.0353(12) 0.0233(9) 0.0068(9) 0.0028(7) -0.0036(8)
C1 0.0160(9) 0.0208(11) 0.0186(10) 0.0030(8) 0.0030(8) -0.0025(8)
C2 0.0230(11) 0.0166(12) 0.0330(12) 0.0054(9) 0.0048(9) 0.0021(9)
C3 0.0222(11) 0.0186(12) 0.0332(12) 0.0085(9) 0.0045(9) 0.0003(9)
C4 0.0162(9) 0.0184(11) 0.0201(10) 0.0006(8) 0.0037(8) -0.0028(8)
C5 0.0303(12) 0.0217(12) 0.0239(11) -0.0030(9) 0.0071(9) 0.0028(10)
C6 0.0211(10) 0.0165(11) 0.0139(9) -0.0014(8) 0.0034(8) 0.0017(8)
C7 0.0218(10) 0.0164(11) 0.0182(10) -0.0009(8) 0.0041(8) 0.0007(8)
C8 0.0223(11) 0.0220(12) 0.0187(10) -0.0019(9) 0.0010(8) 0.0016(9)
C9 0.0305(12) 0.0228(12) 0.0151(9) 0.0005(9) 0.0024(8) 0.0044(10)
C10 0.0306(12) 0.0211(12) 0.0181(10) 0.0021(8) 0.0097(9) 0.0014(9)
C11 0.0226(11) 0.0192(11) 0.0193(10) -0.0006(8) 0.0066(8) 0.0003(9)
C12 0.0190(10) 0.0241(12) 0.0239(11) 0.0037(9) 0.0041(8) -0.0006(9)
C13 0.0300(13) 0.0217(13) 0.0566(17) 0.0008(12) 0.0177(12) -0.0004(10)
C14 0.0245(12) 0.0312(14) 0.0307(12) -0.0028(10) 0.0098(10) -0.0004(10)
C15 0.0236(11) 0.0306(14) 0.0241(11) 0.0049(10) 0.0071(9) -0.0039(10)
C16 0.0344(14) 0.0379(17) 0.0475(17) 0.0064(13) 0.0044(12) -0.0129(13)
C17 0.0262(13) 0.0528(19) 0.0345(13) 0.0077(13) 0.0138(11) 0.0016(12)
C18 0.0195(10) 0.0307(13) 0.0202(10) 0.0074(9) 0.0036(8) -0.0015(9)
C19 0.0208(11) 0.0225(12) 0.0233(11) 0.0074(9) 0.0016(8) -0.0010(9)
C20 0.0237(12) 0.0377(15) 0.0309(13) -0.0046(11) 0.0036(10) 0.0015(11)
C21 0.0193(11) 0.0374(15) 0.0224(11) 0.0015(10) 0.0042(9) -0.0024(10)
C22 0.0220(12) 0.0327(15) 0.0441(15) -0.0043(12) 0.0083(11) -0.0030(10)
C23 0.0236(13) 0.0355(17) 0.079(2) -0.0020(16) 0.0123(14) -0.0060(12)
C24 0.0177(12) 0.0484(19) 0.064(2) -0.0072(15) 0.0073(12) -0.0036(12)
C25 0.0221(12) 0.0473(18) 0.0396(15) 0.0030(13) 0.0020(11) 0.0020(12)
C26 0.0237(12) 0.0460(18) 0.0387(14) 0.0134(13) 0.0019(11) -0.0024(12)
C27 0.0257(13) 0.0286(15) 0.0643(19) 0.0037(13) 0.0133(13) -0.0031(11)
C28 0.105(3) 0.041(2) 0.081(3) 0.0160(19) 0.052(3) 0.030(2)
C29 0.0430(17) 0.052(2) 0.0550(19) 0.0057(16) 0.0148(15) 0.0041(15)
C30 0.017(2) 0.025(3) 0.039(3) 0.003(3) 0.001(2) 0.0082(19)
C31 0.054(5) 0.023(3) 0.083(5) -0.011(3) 0.020(4) -0.003(3)
C32 0.059(4) 0.042(4) 0.060(5) 0.017(3) 0.018(4) -0.006(3)
C1S 0.073(2) 0.0531(18) 0.0542(16) -0.0034(17) 0.0305(15) -0.0080(19)
Cl1S 0.0891(11) 0.0464(7) 0.1157(18) -0.0110(7) 0.0380(12) -0.0022(6)
Cl2S 0.0427(6) 0.160(2) 0.0584(9) 0.0501(12) 0.0081(6) -0.0071(8)
C2S 0.073(2) 0.0531(18) 0.0542(16) -0.0034(17) 0.0305(15) -0.0080(19)
Cl3S 0.1277(11) 0.0882(9) 0.0561(6) 0.0067(6) 0.0167(7) -0.0100(8)

loop_
_atom_type_symbol
_atom_type_description
_atom_type_scat_dispersion_real
_atom_type_scat_dispersion_imag
_atom_type_scat_source
C C 0.0033 0.0016 'International Tables Vol C Tables 4.2.6.8 and 6.1.1.4'
H H 0.0000 0.0000 'International Tables Vol C Tables 4.2.6.8 and 6.1.1.4'
N N 0.0061 0.0033 'International Tables Vol C Tables 4.2.6.8 and 6.1.1.4'
Cl Cl 0.1484 0.1585 'International Tables Vol C Tables 4.2.6.8 and 6.1.1.4'
Fe Fe 0.3463 0.8444 'International Tables Vol C Tables 4.2.6.8 and 6.1.1.4'

loop_
_geom_angle_atom_site_label_1
_geom_angle_atom_site_label_2
_geom_angle_atom_site_label_3
_geom_angle
_geom_angle_site_symmetry_1
_geom_angle_site_symmetry_3
C1 Fe1 N3 77.14(8) . .
C1 Fe1 Cl1 113.18(6) . .
N3 Fe1 Cl1 111.18(5) . .
C1 Fe1 Cl2 123.25(6) . .
N3 Fe1 Cl2 110.10(5) . .
Cl1 Fe1 Cl2 115.13(3) . .
C1 N1 C2 112.01(19) . .
C1 N1 C4 119.91(19) . .
C2 N1 C4 128.1(2) . .
C1 N2 C3 111.91(19) . .
C1 N2 C18 123.4(2) . .
C3 N2 C18 124.58(19) . .
C4 N3 C6 118.74(18) . .
C4 N3 Fe1 115.35(14) . .
C6 N3 Fe1 125.90(14) . .
C19 N4 C21 121.9(2) . .
N2 C1 N1 103.29(19) . .
N2 C1 Fe1 144.59(17) . .
N1 C1 Fe1 111.71(15) . .
C3 C2 N1 105.4(2) . .
C3 C2 H2 127.3 . .
N1 C2 H2 127.3 . .
C2 C3 N2 107.4(2) . .
C2 C3 H3 126.3 . .
N2 C3 H3 126.3 . .
N3 C4 N1 115.41(19) . .
N3 C4 C5 128.5(2) . .
N1 C4 C5 116.1(2) . .
C4 C5 H5A 109.5 . .
C4 C5 H5B 109.5 . .
H5A C5 H5B 109.5 . .
C4 C5 H5C 109.5 . .
H5A C5 H5C 109.5 . .
H5B C5 H5C 109.5 . .
C7 C6 C11 122.42(19) . .
C7 C6 N3 117.97(19) . .
C11 C6 N3 119.60(19) . .
C6 C7 C8 117.5(2) . .
C6 C7 C12 122.49(19) . .
C8 C7 C12 120.0(2) . .
C9 C8 C7 121.1(2) . .
C9 C8 H8 119.4 . .
C7 C8 H8 119.4 . .
C10 C9 C8 120.0(2) . .
C10 C9 H9 120.0 . .
C8 C9 H9 120.0 . .
C9 C10 C11 121.3(2) . .
C9 C10 H10 119.3 . .
C11 C10 H10 119.3 . .
C10 C11 C6 117.4(2) . .
C10 C11 C15 120.2(2) . .
C6 C11 C15 122.4(2) . .
C7 C12 C14 111.3(2) . .
C7 C12 C13 111.1(2) . .
C14 C12 C13 111.0(2) . .
C7 C12 H12 107.7 . .
C14 C12 H12 107.7 . .
C13 C12 H12 107.7 . .
C12 C13 H13A 109.5 . .
C12 C13 H13B 109.5 . .
H13A C13 H13B 109.5 . .
C12 C13 H13C 109.5 . .
H13A C13 H13C 109.5 . .
H13B C13 H13C 109.5 . .
C12 C14 H14A 109.5 . .
C12 C14 H14B 109.5 . .
H14A C14 H14B 109.5 . .
C12 C14 H14C 109.5 . .
H14A C14 H14C 109.5 . .
H14B C14 H14C 109.5 . .
C11 C15 C16 111.0(2) . .
C11 C15 C17 111.3(2) . .
C16 C15 C17 110.1(2) . .
C11 C15 H15 108.1 . .
C16 C15 H15 108.1 . .
C17 C15 H15 108.1 . .
C15 C16 H16A 109.5 . .
C15 C16 H16B 109.5 . .
H16A C16 H16B 109.5 . .
C15 C16 H16C 109.5 . .
H16A C16 H16C 109.5 . .
H16B C16 H16C 109.5 . .
C15 C17 H17A 109.5 . .
C15 C17 H17B 109.5 . .
H17A C17 H17B 109.5 . .
C15 C17 H17C 109.5 . .
H17A C17 H17C 109.5 . .
H17B C17 H17C 109.5 . .
N2 C18 C19 113.35(19) . .
N2 C18 H18A 108.9 . .
C19 C18 H18A 108.9 . .
N2 C18 H18B 108.9 . .
C19 C18 H18B 108.9 . .
H18A C18 H18B 107.7 . .
N4 C19 C20 127.7(2) . .
N4 C19 C18 117.9(2) . .
C20 C19 C18 114.4(2) . .
C19 C20 H20A 109.5 . .
C19 C20 H20B 109.5 . .
H20A C20 H20B 109.5 . .
C19 C20 H20C 109.5 . .
H20A C20 H20C 109.5 . .
H20B C20 H20C 109.5 . .
C22 C21 C26 121.7(2) . .
C22 C21 N4 118.5(2) . .
C26 C21 N4 119.3(2) . .
C21 C22 C23 117.6(3) . .
C21 C22 C27 121.7(2) . .
C23 C22 C27 120.7(3) . .
C24 C23 C22 121.3(3) . .
C24 C23 H23 119.3 . .
C22 C23 H23 119.3 . .
C25 C24 C23 120.3(3) . .
C25 C24 H24 119.9 . .
C23 C24 H24 119.9 . .
C24 C25 C26 121.0(3) . .
C24 C25 H25 119.5 . .
C26 C25 H25 119.5 . .
C25 C26 C21 118.0(3) . .
C25 C26 C30 119.1(3) . .
C21 C26 C30 121.8(3) . .
C29 C27 C22 113.4(2) . .
C29 C27 C28 109.3(3) . .
C22 C27 C28 110.6(3) . .
C29 C27 H27A 107.7 . .
C22 C27 H27A 107.7 . .
C28 C27 H27A 107.7 . .
C27 C28 H28A 109.5 . .
C27 C28 H28B 109.5 . .
H28A C28 H28B 109.5 . .
C27 C28 H28C 109.5 . .
H28A C28 H28C 109.5 . .
H28B C28 H28C 109.5 . .
C27 C29 H29A 109.5 . .
C27 C29 H29B 109.5 . .
H29A C29 H29B 109.5 . .
C27 C29 H29C 109.5 . .
H29A C29 H29C 109.5 . .
H29B C29 H29C 109.5 . .
C32 C30 C31 110.9(5) . .
C32 C30 C26 108.4(5) . .
C31 C30 C26 116.9(4) . .
C32 C30 H30 106.7 . .
C31 C30 H30 106.7 . .
C26 C30 H30 106.7 . .
C30 C31 H31A 109.5 . .
C30 C31 H31B 109.5 . .
H31A C31 H31B 109.5 . .
C30 C31 H31C 109.5 . .
H31A C31 H31C 109.5 . .
H31B C31 H31C 109.5 . .
C30 C32 H32A 109.5 . .
C30 C32 H32B 109.5 . .
H32A C32 H32B 109.5 . .
C30 C32 H32C 109.5 . .
H32A C32 H32C 109.5 . .
H32B C32 H32C 109.5 . .
Cl1S C1S Cl2S 110.9(2) . .
Cl1S C1S H1S1 109.4 . .
Cl2S C1S H1S1 109.4 . .
Cl1S C1S H1S2 109.4 . .
Cl2S C1S H1S2 109.4 . .
H1S1 C1S H1S2 108.0 . .
Cl3S C2S Cl3S 112.9(3) . 2
Cl3S C2S H2SA 109.0 . .
Cl3S C2S H2SA 109.0 2 .
Cl3S C2S H2SB 109.0 . .
Cl3S C2S H2SB 109.0 2 .
H2SA C2S H2SB 107.8 . .
C4S C3S C4S 119.1(8) 2 .
C4S C3S H3S1 107.5 2 .
C4S C3S H3S1 107.5 . .
C4S C3S H3S2 107.5 2 .
C4S C3S H3S2 107.5 . .
H3S1 C3S H3S2 107.0 . .
C3S C4S C5S 119.8(6) . .
C3S C4S H4SA 107.4 . .
C5S C4S H4SA 107.4 . .
C3S C4S H4SB 107.4 . .
C5S C4S H4SB 107.4 . .
H4SA C4S H4SB 106.9 . .
C4S C5S H5SA 109.5 . .
C4S C5S H5SB 109.5 . .
H5SA C5S H5SB 109.5 . .
C4S C5S H5SC 109.5 . .
H5SA C5S H5SC 109.5 . .
H5SB C5S H5SC 109.5 . .
H4T1 C4T H4T2 106.8 . .

loop_
_geom_bond_atom_site_label_1
_geom_bond_atom_site_label_2
_geom_bond_distance
_geom_bond_site_symmetry_2
Fe1 C1 2.085(2) .
Fe1 N3 2.1569(18) .
Fe1 Cl1 2.2248(7) .
Fe1 Cl2 2.2429(6) .
N1 C1 1.369(3) .
N1 C2 1.393(3) .
N1 C4 1.416(3) .
N2 C1 1.342(3) .
N2 C3 1.387(3) .
N2 C18 1.451(3) .
N3 C4 1.274(3) .
N3 C6 1.445(3) .
N4 C19 1.263(3) .
N4 C21 1.425(3) .
C2 C3 1.341(3) .
C2 H2 0.9500 .
C3 H3 0.9500 .
C4 C5 1.486(3) .
C5 H5A 0.9800 .
C5 H5B 0.9800 .
C5 H5C 0.9800 .
C6 C7 1.398(3) .
C6 C11 1.403(3) .
C7 C8 1.399(3) .
C7 C12 1.523(3) .
C8 C9 1.382(3) .
C8 H8 0.9500 .
C9 C10 1.381(3) .
C9 H9 0.9500 .
C10 C11 1.396(3) .
C10 H10 0.9500 .
C11 C15 1.521(3) .
C12 C14 1.526(3) .
C12 C13 1.528(4) .
C12 H12 1.0000 .
C13 H13A 0.9800 .
C13 H13B 0.9800 .
C13 H13C 0.9800 .
C14 H14A 0.9800 .
C14 H14B 0.9800 .
C14 H14C 0.9800 .
C15 C16 1.529(4) .
C15 C17 1.534(4) .
C15 H15 1.0000 .
C16 H16A 0.9800 .
C16 H16B 0.9800 .
C16 H16C 0.9800 .
C17 H17A 0.9800 .
C17 H17B 0.9800 .
C17 H17C 0.9800 .
C18 C19 1.519(3) .
C18 H18A 0.9900 .
C18 H18B 0.9900 .
C19 C20 1.496(3) .
C20 H20A 0.9800 .
C20 H20B 0.9800 .
C20 H20C 0.9800 .
C21 C22 1.396(4) .
C21 C26 1.403(4) .
C22 C23 1.397(4) .
C22 C27 1.521(4) .
C23 C24 1.377(5) .
C23 H23 0.9500 .
C24 C25 1.370(4) .
C24 H24 0.9500 .
C25 C26 1.394(4) .
C25 H25 0.9500 .
C26 C30 1.592(6) .
C27 C29 1.510(5) .
C27 C28 1.522(5) .
C27 H27A 1.0000 .
C28 H28A 0.9800 .
C28 H28B 0.9800 .
C28 H28C 0.9800 .
C29 H29A 0.9800 .
C29 H29B 0.9800 .
C29 H29C 0.9800 .
C30 C32 1.504(9) .
C30 C31 1.520(8) .
C30 H30 1.0000 .
C31 H31A 0.9800 .
C31 H31B 0.9800 .
C31 H31C 0.9800 .
C32 H32A 0.9800 .
C32 H32B 0.9800 .
C32 H32C 0.9800 .
C1S Cl1S 1.725(4) .
C1S Cl2S 1.753(4) .
C1S H1S1 0.9900 .
C1S H1S2 0.9900 .
C2S Cl3S 1.761(3) .
C2S Cl3S 1.761(3) 2
C2S H2SA 0.9900 .
C2S H2SB 0.9900 .
C3S C4S 1.387(7) 2
C3S C4S 1.387(7) .
C3S H3S1 0.9900 .
C3S H3S2 0.9900 .
C4S C5S 1.415(9) .
C4S H4SA 0.9900 .
C4S H4SB 0.9900 .
C5S H5SA 0.9800 .
C5S H5SB 0.9800 .
C5S H5SC 0.9800 .
C4T H4T1 0.9900 .
C4T H4T2 0.9900 .

loop_
_geom_torsion_atom_site_label_1
_geom_torsion_atom_site_label_2
_geom_torsion_atom_site_label_3
_geom_torsion_atom_site_label_4
_geom_torsion
_geom_torsion_site_symmetry_1
C1 Fe1 N3 C4 5.78(15) .
Cl1 Fe1 N3 C4 -104.38(15) .
Cl2 Fe1 N3 C4 126.80(15) .
C1 Fe1 N3 C6 -175.01(18) .
Cl1 Fe1 N3 C6 74.84(17) .
Cl2 Fe1 N3 C6 -53.98(17) .
C3 N2 C1 N1 -0.9(2) .
C18 N2 C1 N1 -177.07(19) .
C3 N2 C1 Fe1 170.4(2) .
C18 N2 C1 Fe1 -5.8(4) .
C2 N1 C1 N2 0.6(2) .
C4 N1 C1 N2 -179.86(18) .
C2 N1 C1 Fe1 -173.95(15) .
C4 N1 C1 Fe1 5.6(2) .
N3 Fe1 C1 N2 -176.5(3) .
Cl1 Fe1 C1 N2 -68.7(3) .
Cl2 Fe1 C1 N2 77.7(3) .
N3 Fe1 C1 N1 -5.65(14) .
Cl1 Fe1 C1 N1 102.13(14) .
Cl2 Fe1 C1 N1 -111.42(14) .
C1 N1 C2 C3 -0.2(3) .
C4 N1 C2 C3 -179.6(2) .
N1 C2 C3 N2 -0.4(3) .
C1 N2 C3 C2 0.8(3) .
C18 N2 C3 C2 177.0(2) .
C6 N3 C4 N1 176.18(18) .
Fe1 N3 C4 N1 -4.5(2) .
C6 N3 C4 C5 -4.2(3) .
Fe1 N3 C4 C5 175.05(18) .
C1 N1 C4 N3 -0.7(3) .
C2 N1 C4 N3 178.8(2) .
C1 N1 C4 C5 179.67(19) .
C2 N1 C4 C5 -0.9(3) .
C4 N3 C6 C7 -92.1(2) .
Fe1 N3 C6 C7 88.7(2) .
C4 N3 C6 C11 88.8(3) .
Fe1 N3 C6 C11 -90.3(2) .
C11 C6 C7 C8 -3.7(3) .
N3 C6 C7 C8 177.31(19) .
C11 C6 C7 C12 177.7(2) .
N3 C6 C7 C12 -1.3(3) .
C6 C7 C8 C9 1.9(3) .
C12 C7 C8 C9 -179.4(2) .
C7 C8 C9 C10 0.7(4) .
C8 C9 C10 C11 -1.7(4) .
C9 C10 C11 C6 0.0(3) .
C9 C10 C11 C15 179.9(2) .
C7 C6 C11 C10 2.7(3) .
N3 C6 C11 C10 -178.3(2) .
C7 C6 C11 C15 -177.1(2) .
N3 C6 C11 C15 1.9(3) .
C6 C7 C12 C14 -128.2(2) .
C8 C7 C12 C14 53.2(3) .
C6 C7 C12 C13 107.6(2) .
C8 C7 C12 C13 -71.1(3) .
C10 C11 C15 C16 -59.5(3) .
C6 C11 C15 C16 120.4(3) .
C10 C11 C15 C17 63.5(3) .
C6 C11 C15 C17 -116.7(2) .
C1 N2 C18 C19 105.5(2) .
C3 N2 C18 C19 -70.3(3) .
C21 N4 C19 C20 0.3(4) .
C21 N4 C19 C18 179.7(2) .
N2 C18 C19 N4 3.7(3) .
N2 C18 C19 C20 -176.9(2) .
C19 N4 C21 C22 97.3(3) .
C19 N4 C21 C26 -90.5(3) .
C26 C21 C22 C23 1.8(4) .
N4 C21 C22 C23 173.8(3) .
C26 C21 C22 C27 -178.8(3) .
N4 C21 C22 C27 -6.9(4) .
C21 C22 C23 C24 -0.7(5) .
C27 C22 C23 C24 179.9(3) .
C22 C23 C24 C25 -0.3(5) .
C23 C24 C25 C26 0.3(5) .
C24 C25 C26 C21 0.8(5) .
C24 C25 C26 C30 -167.9(4) .
C22 C21 C26 C25 -1.9(4) .
N4 C21 C26 C25 -173.7(3) .
C22 C21 C26 C30 166.5(4) .
N4 C21 C26 C30 -5.4(5) .
C21 C22 C27 C29 135.4(3) .
C23 C22 C27 C29 -45.3(4) .
C21 C22 C27 C28 -101.4(3) .
C23 C22 C27 C28 77.9(4) .
C25 C26 C30 C32 -93.7(5) .
C21 C26 C30 C32 98.1(5) .
C25 C26 C30 C31 32.6(7) .
C21 C26 C30 C31 -135.6(5) .
C4S C3S C4S C5S -172.6(8) 2
